data_7158000
loop_
_publ_author_name
'Kong, Xiang-Kai'
'Xiong, Zhi-Min'
'Zhi, Xiang'
'Meng, Xue-Ling'
'Zhao, Jing-Feng'
'Chen, Wen'
'Zhang, Hongbin'

_publ_section_title
;
 Lewis acid mediated cyclization: synthesis of 2 spirocyclohexylindolines.
;
_journal_issue 18
_journal_name_full 'Organic &amp; biomolecular chemistry'
_journal_page_first 4043
_journal_page_last 4047
_journal_paper_doi 10.1039/d1ob00293g
_journal_volume 19
_journal_year 2021
_chemical_absolute_configuration ad
_chemical_formula_moiety 'C26 H37 N O6'
_chemical_formula_sum 'C26 H37 N O6'
_chemical_formula_weight 459.56
_space_group_crystal_system monoclinic
_space_group_IT_number 4
_space_group_name_Hall 'P 2yb'
_space_group_name_H-M_alt 'P 1 21 1'
_atom_sites_solution_hydrogens geom
_audit_block_doi 10.5517/ccdc.csd.cc26s4hn
_audit_update_record
;
2020-12-08 deposited with the CCDC.	2021-03-29 downloaded from the CCDC.
;
_cell_angle_alpha 90
_cell_angle_beta 98.1910(10)
_cell_angle_gamma 90
_cell_formula_units_Z 4
_cell_length_a 10.5703(2)
_cell_length_b 18.2177(4)
_cell_length_c 13.5717(3)
_cell_measurement_reflns_used 9703
_cell_measurement_temperature 100.(2)
_cell_measurement_theta_max 72.4684
_cell_measurement_theta_min 4.8744
_cell_volume 2586.79(9)
_computing_cell_refinement 'SAINT V8.38A (Bruker AXS Inc., 2017)'
_computing_data_collection 'Bruker Instrument Service vV6.2.9'
_computing_data_reduction 'SAINT V8.38A (Bruker AXS Inc., 2017)'
_computing_molecular_graphics 'shelXle (C.B. Huebschle, rev 882)'
_computing_structure_refinement 'SHELXL-2017/1 (Sheldrick, 2017)'
_computing_structure_solution 'SHELXT 2014/5 (Sheldrick, 2014)'
_diffrn_ambient_temperature 100.(2)
_diffrn_detector_area_resol_mean 7.3910
_diffrn_measured_fraction_theta_full 0.998
_diffrn_measured_fraction_theta_max 0.998
_diffrn_measurement_device_type 'Bruker D8 QUEST PHOTON II'
_diffrn_radiation_monochromator 'Helixos MX multilayer Optic'
_diffrn_radiation_type 'Cu K\a'
_diffrn_radiation_wavelength 1.54178
_diffrn_reflns_av_R_equivalents 0.0282
_diffrn_reflns_av_unetI/netI 0.0197
_diffrn_reflns_limit_h_max 12
_diffrn_reflns_limit_h_min -13
_diffrn_reflns_limit_k_max 22
_diffrn_reflns_limit_k_min -22
_diffrn_reflns_limit_l_max 16
_diffrn_reflns_limit_l_min -16
_diffrn_reflns_number 49073
_diffrn_reflns_theta_full 72.49
_diffrn_reflns_theta_max 72.49
_diffrn_reflns_theta_min 4.09
_diffrn_source 'Ius Diamond'
_diffrn_source_type Microfocus
_exptl_absorpt_coefficient_mu 0.674
_exptl_absorpt_correction_T_max 0.92
_exptl_absorpt_correction_T_min 0.82
_exptl_absorpt_correction_type multi-scan
_exptl_absorpt_process_details
;
SADABS-2016/2 - Bruker AXS area detector scaling and absorption correction
;
_exptl_crystal_colour 'translucent light colourless'
_exptl_crystal_density_diffrn 1.180
_exptl_crystal_density_method 'not measured'
_exptl_crystal_description plate
_exptl_crystal_F_000 992
_exptl_crystal_size_max 0.390
_exptl_crystal_size_mid 0.250
_exptl_crystal_size_min 0.120
_refine_diff_density_max 0.503
_refine_diff_density_min -0.341
_refine_ls_abs_structure_details
;

Flack x determined using 4765 quotients [(I+)-(I-)]/[(I+)+(I-)]
(Parsons, Flack and Wagner, Acta Cryst. B69 (2013) 249-259).
;
_refine_ls_abs_structure_Flack 0.00(2)
_refine_ls_extinction_method none
_refine_ls_goodness_of_fit_ref 1.040
_refine_ls_hydrogen_treatment constr
_refine_ls_matrix_type full
_refine_ls_number_parameters 611
_refine_ls_number_reflns 10163
_refine_ls_number_restraints 1
_refine_ls_restrained_S_all 1.040
_refine_ls_R_factor_all 0.0285
_refine_ls_R_factor_gt 0.0282
_refine_ls_shift/su_max 0.000
_refine_ls_shift/su_mean 0.000
_refine_ls_structure_factor_coef Fsqd
_refine_ls_weighting_details 'w=1/[\s^2^(Fo^2^)+(0.0411P)^2^+0.5100P] where P=(Fo^2^+2Fc^2^)/3'
_refine_ls_weighting_scheme calc
_refine_ls_wR_factor_gt 0.0727
_refine_ls_wR_factor_ref 0.0731
_reflns_number_gt 10067
_reflns_number_total 10163
_reflns_threshold_expression 'I > 2\s(I)'
_cod_data_source_file d1ob00293g2.cif
_cod_data_source_block zhb_kxk3
_cod_depositor_comments
;
The following automatic conversions were performed:

data item '_exptl_absorpt_correction_type' value 'Multi-Scan' was
changed to 'multi-scan' in accordance with the
/home/data/users/saulius/crontab/automatic-downloads/rss-feeds/RSC/lib/dictionaries/cif_core.dic
dictionary named 'cif_core.dic' version 2.4.2 last updated on
2011-04-26.

Automatic conversion script
Id: cif_fix_values 7556 2019-12-06 15:28:31Z antanas 

 Adding full bibliography for 7157995--7158001.cif.
;
_cod_database_code 7158000

loop_
_space_group_symop_operation_xyz
'x, y, z'
'-x, y+1/2, -z'

loop_
_atom_site_type_symbol
_atom_site_label
_atom_site_fract_x
_atom_site_fract_y
_atom_site_fract_z
_atom_site_U_iso_or_equiv
_atom_site_adp_type
_atom_site_calc_flag
_atom_site_refinement_flags_adp
_atom_site_refinement_flags_occupancy
_atom_site_refinement_flags_posn
_atom_site_occupancy
_atom_site_disorder_assembly
_atom_site_disorder_group
O O1 0.21083(12) 0.43312(7) 0.09234(9) 0.0198(3) Uani d . . . 1 . .
O O2 0.46686(13) 0.32860(7) 0.15655(10) 0.0248(3) Uani d . . . 1 . .
O O3 0.29771(13) 0.59914(7) 0.10926(9) 0.0226(3) Uani d . . . 1 . .
O O4 0.29134(13) 0.59740(7) 0.27498(10) 0.0233(3) Uani d . . . 1 . .
O O5 0.60597(14) 0.33039(8) 0.29845(11) 0.0274(3) Uani d . . . 1 . .
O O6 0.38664(12) 0.46254(7) 0.02322(9) 0.0216(3) Uani d . . . 1 . .
O O7 0.90436(12) 0.46333(7) 0.63326(9) 0.0182(2) Uani d . . . 1 . .
O O8 0.94323(11) 0.57933(7) 0.45073(9) 0.0197(3) Uani d . . . 1 . .
O O9 0.72821(11) 0.48705(7) 0.52327(9) 0.0174(2) Uani d . . . 1 . .
O O10 0.78668(14) 0.59447(8) 0.82034(10) 0.0289(3) Uani d . . . 1 . .
O O11 0.66221(12) 0.51219(7) 0.72700(9) 0.0189(3) Uani d . . . 1 . .
O O12 0.95562(13) 0.70234(7) 0.44969(10) 0.0246(3) Uani d . . . 1 . .
N N1 0.54495(14) 0.50164(8) 0.33095(11) 0.0168(3) Uani d . . . 1 . .
H H2A 0.607179 0.524427 0.368962 0.02 Uiso calc U . R 1 . .
N N2 0.78831(13) 0.70685(8) 0.64057(11) 0.0165(3) Uani d . . . 1 . .
H H1A 0.747681 0.747604 0.651245 0.02 Uiso calc U . R 1 . .
C C1 0.1067(2) 0.47172(12) -0.07195(16) 0.0352(5) Uani d . . . 1 . .
H H1 0.069407 0.51197 -0.037743 0.053 Uiso calc U . R 1 . .
H H3 0.046405 0.456507 -0.130002 0.053 Uiso calc U . R 1 . .
H H4 0.18643 0.488307 -0.093728 0.053 Uiso calc U . R 1 . .
C C2 0.13426(18) 0.40714(11) -0.00115(14) 0.0232(4) Uani d . . . 1 . .
C C3 0.32920(16) 0.45969(9) 0.09318(13) 0.0170(3) Uani d . . . 1 . .
C C4 0.37706(16) 0.49123(9) 0.19684(13) 0.0163(3) Uani d . . . 1 . .
C C5 0.52823(16) 0.49888(10) 0.22125(12) 0.0165(3) Uani d . . . 1 . .
C C6 0.60226(16) 0.43209(10) 0.18408(13) 0.0191(3) Uani d . . . 1 . .
H H26 0.584962 0.431311 0.109704 0.023 Uiso calc U . R 1 . .
C C7 0.56067(17) 0.35905(10) 0.22169(14) 0.0204(4) Uani d . . . 1 . .
C C8 0.4182(2) 0.25977(12) 0.18844(18) 0.0364(5) Uani d . . . 1 . .
H H25 0.489861 0.226987 0.211544 0.055 Uiso calc U . R 1 . .
H H24 0.363413 0.236902 0.132512 0.055 Uiso calc U . R 1 . .
H H2 0.368495 0.268739 0.242906 0.055 Uiso calc U . R 1 . .
C C9 0.31613(16) 0.56940(10) 0.20002(13) 0.0176(3) Uani d . . . 1 . .
C C10 0.2448(2) 0.67483(11) 0.09377(15) 0.0297(4) Uani d . . . 1 . .
C C11 0.1109(2) 0.67678(14) 0.1223(2) 0.0412(5) Uani d . . . 1 . .
H H6 0.061169 0.635389 0.091103 0.062 Uiso calc U . R 1 . .
H H5 0.069057 0.722944 0.099359 0.062 Uiso calc U . R 1 . .
H H7 0.116055 0.673258 0.194816 0.062 Uiso calc U . R 1 . .
C C12 0.2411(3) 0.68458(14) -0.01743(18) 0.0482(7) Uani d . . . 1 . .
H H8 0.327414 0.678459 -0.034765 0.072 Uiso calc U . R 1 . .
H H10 0.209545 0.733832 -0.036753 0.072 Uiso calc U . R 1 . .
H H9 0.18412 0.647765 -0.052729 0.072 Uiso calc U . R 1 . .
C C13 0.3345(3) 0.72932(12) 0.15218(19) 0.0376(5) Uani d . . . 1 . .
H H13 0.336859 0.720307 0.223605 0.056 Uiso calc U . R 1 . .
H H11 0.304052 0.779351 0.1364 0.056 Uiso calc U . R 1 . .
H H12 0.420543 0.723536 0.134282 0.056 Uiso calc U . R 1 . .
C C14 0.74728(17) 0.44134(11) 0.21494(15) 0.0247(4) Uani d . . . 1 . .
H H23 0.766718 0.441959 0.288486 0.03 Uiso calc U . R 1 . .
H H14 0.792346 0.398971 0.190303 0.03 Uiso calc U . R 1 . .
C C15 0.79576(18) 0.51217(12) 0.17333(15) 0.0262(4) Uani d . . . 1 . .
H H22 0.784769 0.509249 0.099769 0.031 Uiso calc U . R 1 . .
H H21 0.888148 0.517676 0.197516 0.031 Uiso calc U . R 1 . .
C C16 0.72434(18) 0.57920(11) 0.20448(14) 0.0237(4) Uani d . . . 1 . .
H H20 0.744694 0.584394 0.278388 0.028 Uiso calc U . R 1 . .
C C17 0.7659(2) 0.64981(13) 0.15698(17) 0.0327(5) Uani d . . . 1 . .
H H15 0.856175 0.659457 0.181249 0.049 Uiso calc U . R 1 . .
H H16 0.713891 0.690931 0.174856 0.049 Uiso calc U . R 1 . .
H H17 0.754241 0.644227 0.084431 0.049 Uiso calc U . R 1 . .
C C18 0.57975(17) 0.56898(10) 0.17833(13) 0.0194(3) Uani d . . . 1 . .
H H19 0.557588 0.568005 0.104969 0.023 Uiso calc U . R 1 . .
H H18 0.536359 0.6119 0.203235 0.023 Uiso calc U . R 1 . .
C C19 0.44635(16) 0.46235(9) 0.36481(13) 0.0157(3) Uani d . . . 1 . .
C C20 0.44104(16) 0.43858(10) 0.46152(13) 0.0181(3) Uani d . . . 1 . .
H H28 0.510474 0.446561 0.513044 0.022 Uiso calc U . R 1 . .
C C21 0.33102(17) 0.40282(9) 0.48032(13) 0.0179(3) Uani d . . . 1 . .
H H29 0.325127 0.385991 0.54576 0.021 Uiso calc U . R 1 . .
C C22 0.22893(16) 0.39116(9) 0.40471(14) 0.0184(3) Uani d . . . 1 . .
H H31 0.154569 0.366519 0.419237 0.022 Uiso calc U . R 1 . .
C C23 0.23506(16) 0.41539(9) 0.30785(13) 0.0174(3) Uani d . . . 1 . .
H H30 0.165366 0.407791 0.256422 0.021 Uiso calc U . R 1 . .
C C24 0.34474(16) 0.45070(9) 0.28835(12) 0.0158(3) Uani d . . . 1 . .
C C25 0.0125(2) 0.38067(13) 0.03528(17) 0.0331(5) Uani d . . . 1 . .
H H35 0.032646 0.339565 0.081439 0.05 Uiso calc U . R 1 . .
H H34 -0.048732 0.364509 -0.021653 0.05 Uiso calc U . R 1 . .
H H33 -0.024785 0.420878 0.069538 0.05 Uiso calc U . R 1 . .
C C26 0.2009(2) 0.34411(12) -0.04586(17) 0.0308(4) Uani d . . . 1 . .
H H37 0.278491 0.362281 -0.069563 0.046 Uiso calc U . R 1 . .
H H38 0.143447 0.323074 -0.101769 0.046 Uiso calc U . R 1 . .
H H36 0.223876 0.306289 0.004892 0.046 Uiso calc U . R 1 . .
C C27 0.90296(18) 0.37379(10) 0.49242(14) 0.0219(4) Uani d . . . 1 . .
H H52 0.812087 0.376719 0.465272 0.033 Uiso calc U . R 1 . .
H H51 0.936217 0.325398 0.477724 0.033 Uiso calc U . R 1 . .
H H39 0.950136 0.41193 0.462025 0.033 Uiso calc U . R 1 . .
C C28 0.91915(18) 0.38512(10) 0.60449(14) 0.0205(4) Uani d . . . 1 . .
C C29 0.80856(15) 0.50518(9) 0.59052(12) 0.0149(3) Uani d . . . 1 . .
C C30 0.81136(15) 0.57888(9) 0.64545(12) 0.0151(3) Uani d . . . 1 . .
C C31 0.73243(16) 0.64245(9) 0.58462(12) 0.0148(3) Uani d . . . 1 . .
C C32 0.75563(16) 0.64504(10) 0.47295(12) 0.0163(3) Uani d . . . 1 . .
H H75 0.717268 0.599625 0.439749 0.02 Uiso calc U . R 1 . .
C C33 0.89491(16) 0.64722(10) 0.45807(12) 0.0168(3) Uani d . . . 1 . .
C C34 1.07769(18) 0.57720(12) 0.44065(17) 0.0291(4) Uani d . . . 1 . .
H H40 1.091318 0.6023 0.379166 0.044 Uiso calc U . R 1 . .
H H41 1.105631 0.526024 0.438196 0.044 Uiso calc U . R 1 . .
H H76 1.127159 0.601844 0.497776 0.044 Uiso calc U . R 1 . .
C C35 0.93978(16) 0.61651(9) 0.67533(12) 0.0159(3) Uani d . . . 1 . .
C C36 1.06140(16) 0.58963(10) 0.70555(13) 0.0195(3) Uani d . . . 1 . .
H H47 1.076974 0.53826 0.708287 0.023 Uiso calc U . R 1 . .
C C37 1.16102(17) 0.63941(11) 0.73199(14) 0.0231(4) Uani d . . . 1 . .
H H42 1.245488 0.621795 0.751399 0.028 Uiso calc U . R 1 . .
C C38 1.13746(18) 0.71459(11) 0.73012(14) 0.0233(4) Uani d . . . 1 . .
H H43 1.206242 0.747745 0.748107 0.028 Uiso calc U . R 1 . .
C C39 1.01503(18) 0.74182(10) 0.70238(13) 0.0195(3) Uani d . . . 1 . .
H H44 0.998578 0.793072 0.70296 0.023 Uiso calc U . R 1 . .
C C40 0.91690(16) 0.69191(10) 0.67367(12) 0.0166(3) Uani d . . . 1 . .
C C41 1.0572(2) 0.36967(12) 0.64954(17) 0.0339(5) Uani d . . . 1 . .
H H50 1.114489 0.40274 0.619885 0.051 Uiso calc U . R 1 . .
H H49 1.078683 0.318659 0.636013 0.051 Uiso calc U . R 1 . .
H H48 1.067245 0.377683 0.721632 0.051 Uiso calc U . R 1 . .
C C42 0.8248(2) 0.34041(11) 0.65272(17) 0.0340(5) Uani d . . . 1 . .
H H53 0.836994 0.350011 0.724499 0.051 Uiso calc U . R 1 . .
H H55 0.838334 0.288112 0.640985 0.051 Uiso calc U . R 1 . .
H H54 0.737575 0.354064 0.62402 0.051 Uiso calc U . R 1 . .
C C43 0.75307(16) 0.56375(9) 0.74292(13) 0.0173(3) Uani d . . . 1 . .
C C44 0.58983(18) 0.48902(11) 0.80785(14) 0.0228(4) Uani d . . . 1 . .
C C45 0.5219(2) 0.55453(13) 0.84640(18) 0.0357(5) Uani d . . . 1 . .
H H58 0.585412 0.588543 0.880529 0.054 Uiso calc U . R 1 . .
H H56 0.46556 0.537473 0.893078 0.054 Uiso calc U . R 1 . .
H H57 0.471113 0.579706 0.790388 0.054 Uiso calc U . R 1 . .
C C46 0.4951(2) 0.43459(15) 0.75555(17) 0.0409(6) Uani d . . . 1 . .
H H61 0.439025 0.459537 0.702162 0.061 Uiso calc U . R 1 . .
H H60 0.44361 0.413969 0.803421 0.061 Uiso calc U . R 1 . .
H H59 0.54129 0.395008 0.727161 0.061 Uiso calc U . R 1 . .
C C47 0.6806(2) 0.45209(12) 0.88941(15) 0.0289(4) Uani d . . . 1 . .
H H63 0.725619 0.412115 0.860808 0.043 Uiso calc U . R 1 . .
H H62 0.632013 0.432192 0.939701 0.043 Uiso calc U . R 1 . .
H H64 0.742746 0.488062 0.920477 0.043 Uiso calc U . R 1 . .
C C48 0.58774(16) 0.63880(10) 0.58550(13) 0.0174(3) Uani d . . . 1 . .
H H73 0.571007 0.638299 0.655438 0.021 Uiso calc U . R 1 . .
H H74 0.554942 0.592173 0.554211 0.021 Uiso calc U . R 1 . .
C C49 0.51407(16) 0.70287(10) 0.53085(14) 0.0200(3) Uani d . . . 1 . .
H H72 0.542213 0.749537 0.566145 0.024 Uiso calc U . R 1 . .
C C50 0.54273(17) 0.70782(10) 0.42400(14) 0.0220(4) Uani d . . . 1 . .
H H66 0.506048 0.664511 0.386141 0.026 Uiso calc U . R 1 . .
H H65 0.501382 0.752236 0.392008 0.026 Uiso calc U . R 1 . .
C C51 0.68608(17) 0.71115(10) 0.41983(13) 0.0197(3) Uani d . . . 1 . .
H H67 0.721374 0.757058 0.451723 0.024 Uiso calc U . R 1 . .
H H68 0.700984 0.711856 0.349451 0.024 Uiso calc U . R 1 . .
C C52 0.37123(18) 0.69285(12) 0.53323(16) 0.0295(4) Uani d . . . 1 . .
H H69 0.324706 0.735276 0.501899 0.044 Uiso calc U . R 1 . .
H H71 0.355477 0.688714 0.602449 0.044 Uiso calc U . R 1 . .
H H70 0.341761 0.64813 0.496884 0.044 Uiso calc U . R 1 . .

loop_
_atom_site_aniso_label
_atom_site_aniso_U_11
_atom_site_aniso_U_22
_atom_site_aniso_U_33
_atom_site_aniso_U_12
_atom_site_aniso_U_13
_atom_site_aniso_U_23
O1 0.0194(6) 0.0222(6) 0.0176(6) -0.0024(5) 0.0021(5) -0.0018(5)
O2 0.0319(7) 0.0179(6) 0.0251(7) -0.0051(5) 0.0053(5) 0.0022(5)
O3 0.0324(7) 0.0154(6) 0.0200(6) 0.0050(5) 0.0035(5) 0.0022(5)
O4 0.0289(7) 0.0197(6) 0.0224(6) 0.0043(5) 0.0076(5) -0.0004(5)
O5 0.0282(7) 0.0246(7) 0.0294(7) 0.0055(5) 0.0043(6) 0.0071(6)
O6 0.0261(6) 0.0220(6) 0.0177(6) -0.0017(5) 0.0059(5) 0.0006(5)
O7 0.0203(6) 0.0128(6) 0.0210(6) 0.0029(5) 0.0007(5) -0.0030(5)
O8 0.0178(6) 0.0163(6) 0.0266(6) -0.0002(5) 0.0082(5) -0.0020(5)
O9 0.0166(5) 0.0160(6) 0.0196(6) -0.0019(4) 0.0024(5) -0.0010(5)
O10 0.0399(8) 0.0285(7) 0.0204(6) -0.0113(6) 0.0114(6) -0.0065(6)
O11 0.0201(6) 0.0194(6) 0.0186(6) -0.0040(5) 0.0079(5) 0.0022(5)
O12 0.0248(6) 0.0182(6) 0.0325(7) -0.0043(5) 0.0099(5) 0.0028(5)
N1 0.0160(6) 0.0189(7) 0.0160(7) -0.0036(5) 0.0041(5) 0.0004(6)
N2 0.0163(7) 0.0125(7) 0.0208(7) 0.0000(5) 0.0032(5) -0.0029(5)
C1 0.0459(13) 0.0281(11) 0.0274(10) -0.0009(9) -0.0094(9) 0.0013(8)
C2 0.0250(9) 0.0229(9) 0.0200(9) -0.0017(7) -0.0023(7) -0.0038(7)
C3 0.0201(8) 0.0125(7) 0.0183(8) 0.0014(6) 0.0023(6) 0.0008(6)
C4 0.0189(8) 0.0138(8) 0.0170(8) -0.0006(6) 0.0054(6) 0.0002(6)
C5 0.0171(8) 0.0169(8) 0.0160(8) -0.0018(6) 0.0041(6) -0.0004(6)
C6 0.0179(8) 0.0200(8) 0.0208(8) 0.0000(7) 0.0075(6) -0.0005(7)
C7 0.0199(8) 0.0195(9) 0.0234(9) 0.0049(7) 0.0086(7) 0.0003(7)
C8 0.0488(13) 0.0219(10) 0.0374(11) -0.0110(9) 0.0027(10) 0.0074(9)
C9 0.0177(8) 0.0165(8) 0.0187(8) -0.0006(6) 0.0035(6) 0.0002(6)
C10 0.0455(12) 0.0165(9) 0.0271(10) 0.0108(8) 0.0053(9) 0.0049(8)
C11 0.0392(12) 0.0341(12) 0.0496(14) 0.0167(10) 0.0035(10) 0.0086(10)
C12 0.085(2) 0.0303(12) 0.0295(11) 0.0185(12) 0.0089(12) 0.0103(9)
C13 0.0533(14) 0.0159(9) 0.0444(13) 0.0022(9) 0.0095(11) 0.0028(9)
C14 0.0183(8) 0.0298(10) 0.0272(9) 0.0016(7) 0.0077(7) 0.0000(8)
C15 0.0200(9) 0.0336(11) 0.0272(9) -0.0056(8) 0.0105(7) -0.0037(8)
C16 0.0242(9) 0.0271(10) 0.0213(9) -0.0095(8) 0.0088(7) -0.0026(7)
C17 0.0342(11) 0.0317(11) 0.0353(11) -0.0161(9) 0.0152(9) -0.0012(9)
C18 0.0228(8) 0.0177(8) 0.0187(8) -0.0047(7) 0.0065(6) 0.0003(6)
C19 0.0159(7) 0.0126(8) 0.0194(8) -0.0005(6) 0.0055(6) -0.0016(6)
C20 0.0183(8) 0.0182(8) 0.0180(8) -0.0007(6) 0.0036(6) -0.0006(6)
C21 0.0218(8) 0.0147(8) 0.0185(8) -0.0005(6) 0.0077(7) 0.0003(6)
C22 0.0179(8) 0.0148(8) 0.0239(9) -0.0012(6) 0.0080(7) -0.0008(6)
C23 0.0169(8) 0.0150(8) 0.0205(8) 0.0005(6) 0.0033(6) -0.0021(6)
C24 0.0181(8) 0.0130(8) 0.0167(8) 0.0015(6) 0.0041(6) -0.0001(6)
C25 0.0249(10) 0.0405(12) 0.0324(11) -0.0071(9) -0.0014(8) -0.0085(9)
C26 0.0314(10) 0.0288(11) 0.0312(10) -0.0004(8) 0.0008(8) -0.0106(8)
C27 0.0266(9) 0.0183(8) 0.0215(9) 0.0031(7) 0.0062(7) -0.0042(7)
C28 0.0260(9) 0.0127(8) 0.0229(9) 0.0033(7) 0.0035(7) -0.0029(7)
C29 0.0156(7) 0.0132(8) 0.0171(7) -0.0011(6) 0.0071(6) 0.0013(6)
C30 0.0152(7) 0.0143(8) 0.0163(8) 0.0004(6) 0.0047(6) 0.0001(6)
C31 0.0168(8) 0.0102(7) 0.0179(7) 0.0004(6) 0.0043(6) 0.0004(6)
C32 0.0186(8) 0.0136(8) 0.0173(8) -0.0009(6) 0.0041(6) -0.0009(6)
C33 0.0203(8) 0.0161(8) 0.0144(7) -0.0006(7) 0.0038(6) -0.0001(6)
C34 0.0193(9) 0.0278(10) 0.0428(11) 0.0018(7) 0.0138(8) -0.0025(8)
C35 0.0178(8) 0.0163(8) 0.0141(7) -0.0021(6) 0.0038(6) -0.0004(6)
C36 0.0195(8) 0.0195(8) 0.0195(8) 0.0013(7) 0.0026(6) 0.0013(7)
C37 0.0155(8) 0.0287(10) 0.0241(9) -0.0015(7) -0.0006(7) 0.0007(8)
C38 0.0217(9) 0.0256(10) 0.0218(9) -0.0094(7) 0.0005(7) -0.0015(7)
C39 0.0229(8) 0.0169(8) 0.0186(8) -0.0043(7) 0.0031(7) -0.0011(6)
C40 0.0181(8) 0.0181(8) 0.0143(7) -0.0008(6) 0.0045(6) 0.0003(6)
C41 0.0370(11) 0.0275(10) 0.0338(11) 0.0149(9) -0.0069(9) -0.0097(9)
C42 0.0535(13) 0.0171(9) 0.0359(12) -0.0034(9) 0.0212(10) 0.0006(8)
C43 0.0190(8) 0.0141(8) 0.0197(8) 0.0008(6) 0.0060(6) 0.0015(6)
C44 0.0262(9) 0.0231(9) 0.0218(9) -0.0039(7) 0.0124(7) 0.0042(7)
C45 0.0375(11) 0.0341(11) 0.0417(12) 0.0073(9) 0.0269(10) 0.0102(9)
C46 0.0407(12) 0.0545(15) 0.0295(11) -0.0261(11) 0.0115(9) 0.0018(10)
C47 0.0408(11) 0.0247(10) 0.0230(9) 0.0011(8) 0.0108(8) 0.0067(8)
C48 0.0155(8) 0.0160(8) 0.0212(8) -0.0001(6) 0.0046(6) -0.0010(7)
C49 0.0166(8) 0.0170(8) 0.0262(9) 0.0024(7) 0.0023(6) -0.0014(7)
C50 0.0215(9) 0.0207(9) 0.0228(9) 0.0043(7) -0.0003(7) 0.0014(7)
C51 0.0244(9) 0.0168(8) 0.0179(8) 0.0029(7) 0.0034(6) 0.0015(6)
C52 0.0181(9) 0.0314(11) 0.0387(11) 0.0045(8) 0.0030(8) 0.0012(9)

loop_
_atom_type_symbol
_atom_type_description
_atom_type_scat_dispersion_real
_atom_type_scat_dispersion_imag
_atom_type_scat_source
C C 0.0181 0.0091 'International Tables Vol C Tables 4.2.6.8 and 6.1.1.4'
H H 0.0000 0.0000 'International Tables Vol C Tables 4.2.6.8 and 6.1.1.4'
N N 0.0311 0.0180 'International Tables Vol C Tables 4.2.6.8 and 6.1.1.4'
O O 0.0492 0.0322 'International Tables Vol C Tables 4.2.6.8 and 6.1.1.4'

loop_
_geom_angle_atom_site_label_1
_geom_angle_atom_site_label_2
_geom_angle_atom_site_label_3
_geom_angle_site_symmetry_1
_geom_angle_site_symmetry_3
_geom_angle
_geom_angle_publ_flag
C3 O1 C2 . . 121.20(14) ?
C7 O2 C8 . . 114.83(15) ?
C9 O3 C10 . . 120.52(14) ?
C29 O7 C28 . . 122.28(13) ?
C33 O8 C34 . . 114.78(14) ?
C43 O11 C44 . . 120.88(14) ?
C19 N1 C5 . . 109.11(13) ?
C19 N1 H2A . . 125.4 ?
C5 N1 H2A . . 125.4 ?
C40 N2 C31 . . 108.11(14) ?
C40 N2 H1A . . 125.9 ?
C31 N2 H1A . . 125.9 ?
C2 C1 H1 . . 109.5 ?
C2 C1 H3 . . 109.5 ?
H1 C1 H3 . . 109.5 ?
C2 C1 H4 . . 109.5 ?
H1 C1 H4 . . 109.5 ?
H3 C1 H4 . . 109.5 ?
O1 C2 C26 . . 110.83(15) ?
O1 C2 C1 . . 109.04(15) ?
C26 C2 C1 . . 113.00(18) ?
O1 C2 C25 . . 101.95(15) ?
C26 C2 C25 . . 110.63(17) ?
C1 C2 C25 . . 110.84(18) ?
O6 C3 O1 . . 125.90(16) ?
O6 C3 C4 . . 124.82(16) ?
O1 C3 C4 . . 109.15(14) ?
C24 C4 C3 . . 118.80(14) ?
C24 C4 C9 . . 106.09(13) ?
C3 C4 C9 . . 106.39(14) ?
C24 C4 C5 . . 101.99(13) ?
C3 C4 C5 . . 114.41(14) ?
C9 C4 C5 . . 108.62(14) ?
N1 C5 C18 . . 110.90(14) ?
N1 C5 C6 . . 110.95(14) ?
C18 C5 C6 . . 107.64(13) ?
N1 C5 C4 . . 100.70(13) ?
C18 C5 C4 . . 113.19(14) ?
C6 C5 C4 . . 113.41(14) ?
C7 C6 C14 . . 109.30(15) ?
C7 C6 C5 . . 113.06(14) ?
C14 C6 C5 . . 110.52(14) ?
C7 C6 H26 . . 107.9 ?
C14 C6 H26 . . 107.9 ?
C5 C6 H26 . . 107.9 ?
O5 C7 O2 . . 123.63(17) ?
O5 C7 C6 . . 125.12(17) ?
O2 C7 C6 . . 111.23(15) ?
O2 C8 H25 . . 109.5 ?
O2 C8 H24 . . 109.5 ?
H25 C8 H24 . . 109.5 ?
O2 C8 H2 . . 109.5 ?
H25 C8 H2 . . 109.5 ?
H24 C8 H2 . . 109.5 ?
O4 C9 O3 . . 126.12(16) ?
O4 C9 C4 . . 123.38(16) ?
O3 C9 C4 . . 110.50(14) ?
O3 C10 C12 . . 101.81(16) ?
O3 C10 C13 . . 109.74(17) ?
C12 C10 C13 . . 111.7(2) ?
O3 C10 C11 . . 109.25(17) ?
C12 C10 C11 . . 111.0(2) ?
C13 C10 C11 . . 112.78(19) ?
C10 C11 H6 . . 109.5 ?
C10 C11 H5 . . 109.5 ?
H6 C11 H5 . . 109.5 ?
C10 C11 H7 . . 109.5 ?
H6 C11 H7 . . 109.5 ?
H5 C11 H7 . . 109.5 ?
C10 C12 H8 . . 109.5 ?
C10 C12 H10 . . 109.5 ?
H8 C12 H10 . . 109.5 ?
C10 C12 H9 . . 109.5 ?
H8 C12 H9 . . 109.5 ?
H10 C12 H9 . . 109.5 ?
C10 C13 H13 . . 109.5 ?
C10 C13 H11 . . 109.5 ?
H13 C13 H11 . . 109.5 ?
C10 C13 H12 . . 109.5 ?
H13 C13 H12 . . 109.5 ?
H11 C13 H12 . . 109.5 ?
C15 C14 C6 . . 111.45(16) ?
C15 C14 H23 . . 109.3 ?
C6 C14 H23 . . 109.3 ?
C15 C14 H14 . . 109.3 ?
C6 C14 H14 . . 109.3 ?
H23 C14 H14 . . 108.0 ?
C14 C15 C16 . . 111.62(15) ?
C14 C15 H22 . . 109.3 ?
C16 C15 H22 . . 109.3 ?
C14 C15 H21 . . 109.3 ?
C16 C15 H21 . . 109.3 ?
H22 C15 H21 . . 108.0 ?
C15 C16 C18 . . 110.82(15) ?
C15 C16 C17 . . 111.88(16) ?
C18 C16 C17 . . 109.97(17) ?
C15 C16 H20 . . 108.0 ?
C18 C16 H20 . . 108.0 ?
C17 C16 H20 . . 108.0 ?
C16 C17 H15 . . 109.5 ?
C16 C17 H16 . . 109.5 ?
H15 C17 H16 . . 109.5 ?
C16 C17 H17 . . 109.5 ?
H15 C17 H17 . . 109.5 ?
H16 C17 H17 . . 109.5 ?
C16 C18 C5 . . 114.19(15) ?
C16 C18 H19 . . 108.7 ?
C5 C18 H19 . . 108.7 ?
C16 C18 H18 . . 108.7 ?
C5 C18 H18 . . 108.7 ?
H19 C18 H18 . . 107.6 ?
C20 C19 N1 . . 127.09(15) ?
C20 C19 C24 . . 121.52(15) ?
N1 C19 C24 . . 111.35(15) ?
C21 C20 C19 . . 117.85(16) ?
C21 C20 H28 . . 121.1 ?
C19 C20 H28 . . 121.1 ?
C20 C21 C22 . . 121.11(16) ?
C20 C21 H29 . . 119.4 ?
C22 C21 H29 . . 119.4 ?
C21 C22 C23 . . 120.62(16) ?
C21 C22 H31 . . 119.7 ?
C23 C22 H31 . . 119.7 ?
C24 C23 C22 . . 118.64(16) ?
C24 C23 H30 . . 120.7 ?
C22 C23 H30 . . 120.7 ?
C23 C24 C19 . . 120.27(15) ?
C23 C24 C4 . . 132.20(15) ?
C19 C24 C4 . . 107.05(14) ?
C2 C25 H35 . . 109.5 ?
C2 C25 H34 . . 109.5 ?
H35 C25 H34 . . 109.5 ?
C2 C25 H33 . . 109.5 ?
H35 C25 H33 . . 109.5 ?
H34 C25 H33 . . 109.5 ?
C2 C26 H37 . . 109.5 ?
C2 C26 H38 . . 109.5 ?
H37 C26 H38 . . 109.5 ?
C2 C26 H36 . . 109.5 ?
H37 C26 H36 . . 109.5 ?
H38 C26 H36 . . 109.5 ?
C28 C27 H52 . . 109.5 ?
C28 C27 H51 . . 109.5 ?
H52 C27 H51 . . 109.5 ?
C28 C27 H39 . . 109.5 ?
H52 C27 H39 . . 109.5 ?
H51 C27 H39 . . 109.5 ?
O7 C28 C42 . . 107.57(15) ?
O7 C28 C27 . . 112.99(14) ?
C42 C28 C27 . . 111.95(16) ?
O7 C28 C41 . . 101.61(14) ?
C42 C28 C41 . . 112.38(18) ?
C27 C28 C41 . . 109.91(16) ?
O9 C29 O7 . . 125.79(15) ?
O9 C29 C30 . . 124.92(15) ?
O7 C29 C30 . . 109.17(14) ?
C35 C30 C29 . . 118.56(14) ?
C35 C30 C43 . . 107.34(13) ?
C29 C30 C43 . . 105.94(13) ?
C35 C30 C31 . . 101.09(13) ?
C29 C30 C31 . . 114.41(14) ?
C43 C30 C31 . . 109.12(13) ?
N2 C31 C48 . . 110.94(13) ?
N2 C31 C32 . . 111.53(13) ?
C48 C31 C32 . . 107.59(13) ?
N2 C31 C30 . . 99.80(13) ?
C48 C31 C30 . . 114.53(13) ?
C32 C31 C30 . . 112.39(13) ?
C33 C32 C51 . . 109.03(14) ?
C33 C32 C31 . . 114.70(14) ?
C51 C32 C31 . . 110.28(14) ?
C33 C32 H75 . . 107.5 ?
C51 C32 H75 . . 107.5 ?
C31 C32 H75 . . 107.5 ?
O12 C33 O8 . . 123.03(16) ?
O12 C33 C32 . . 125.09(16) ?
O8 C33 C32 . . 111.82(14) ?
O8 C34 H40 . . 109.5 ?
O8 C34 H41 . . 109.5 ?
H40 C34 H41 . . 109.5 ?
O8 C34 H76 . . 109.5 ?
H40 C34 H76 . . 109.5 ?
H41 C34 H76 . . 109.5 ?
C36 C35 C40 . . 120.38(16) ?
C36 C35 C30 . . 132.49(16) ?
C40 C35 C30 . . 107.05(15) ?
C35 C36 C37 . . 118.77(17) ?
C35 C36 H47 . . 120.6 ?
C37 C36 H47 . . 120.6 ?
C38 C37 C36 . . 120.51(17) ?
C38 C37 H42 . . 119.7 ?
C36 C37 H42 . . 119.7 ?
C39 C38 C37 . . 120.97(17) ?
C39 C38 H43 . . 119.5 ?
C37 C38 H43 . . 119.5 ?
C38 C39 C40 . . 118.13(17) ?
C38 C39 H44 . . 120.9 ?
C40 C39 H44 . . 120.9 ?
C39 C40 C35 . . 121.20(16) ?
C39 C40 N2 . . 127.95(16) ?
C35 C40 N2 . . 110.85(15) ?
C28 C41 H50 . . 109.5 ?
C28 C41 H49 . . 109.5 ?
H50 C41 H49 . . 109.5 ?
C28 C41 H48 . . 109.5 ?
H50 C41 H48 . . 109.5 ?
H49 C41 H48 . . 109.5 ?
C28 C42 H53 . . 109.5 ?
C28 C42 H55 . . 109.5 ?
H53 C42 H55 . . 109.5 ?
C28 C42 H54 . . 109.5 ?
H53 C42 H54 . . 109.5 ?
H55 C42 H54 . . 109.5 ?
O10 C43 O11 . . 125.82(16) ?
O10 C43 C30 . . 123.83(16) ?
O11 C43 C30 . . 110.34(14) ?
O11 C44 C46 . . 102.47(15) ?
O11 C44 C47 . . 109.08(15) ?
C46 C44 C47 . . 111.08(18) ?
O11 C44 C45 . . 110.40(15) ?
C46 C44 C45 . . 111.22(19) ?
C47 C44 C45 . . 112.16(17) ?
C44 C45 H58 . . 109.5 ?
C44 C45 H56 . . 109.5 ?
H58 C45 H56 . . 109.5 ?
C44 C45 H57 . . 109.5 ?
H58 C45 H57 . . 109.5 ?
H56 C45 H57 . . 109.5 ?
C44 C46 H61 . . 109.5 ?
C44 C46 H60 . . 109.5 ?
H61 C46 H60 . . 109.5 ?
C44 C46 H59 . . 109.5 ?
H61 C46 H59 . . 109.5 ?
H60 C46 H59 . . 109.5 ?
C44 C47 H63 . . 109.5 ?
C44 C47 H62 . . 109.5 ?
H63 C47 H62 . . 109.5 ?
C44 C47 H64 . . 109.5 ?
H63 C47 H64 . . 109.5 ?
H62 C47 H64 . . 109.5 ?
C31 C48 C49 . . 113.67(14) ?
C31 C48 H73 . . 108.8 ?
C49 C48 H73 . . 108.8 ?
C31 C48 H74 . . 108.8 ?
C49 C48 H74 . . 108.8 ?
H73 C48 H74 . . 107.7 ?
C50 C49 C52 . . 111.00(15) ?
C50 C49 C48 . . 110.40(14) ?
C52 C49 C48 . . 109.53(15) ?
C50 C49 H72 . . 108.6 ?
C52 C49 H72 . . 108.6 ?
C48 C49 H72 . . 108.6 ?
C51 C50 C49 . . 111.74(14) ?
C51 C50 H66 . . 109.3 ?
C49 C50 H66 . . 109.3 ?
C51 C50 H65 . . 109.3 ?
C49 C50 H65 . . 109.3 ?
H66 C50 H65 . . 107.9 ?
C50 C51 C32 . . 111.28(15) ?
C50 C51 H67 . . 109.4 ?
C32 C51 H67 . . 109.4 ?
C50 C51 H68 . . 109.4 ?
C32 C51 H68 . . 109.4 ?
H67 C51 H68 . . 108.0 ?
C49 C52 H69 . . 109.5 ?
C49 C52 H71 . . 109.5 ?
H69 C52 H71 . . 109.5 ?
C49 C52 H70 . . 109.5 ?
H69 C52 H70 . . 109.5 ?
H71 C52 H70 . . 109.5 ?

loop_
_geom_bond_atom_site_label_1
_geom_bond_atom_site_label_2
_geom_bond_site_symmetry_2
_geom_bond_distance
_geom_bond_publ_flag
O1 C3 . 1.340(2) ?
O1 C2 . 1.482(2) ?
O2 C7 . 1.350(2) ?
O2 C8 . 1.445(2) ?
O3 C9 . 1.334(2) ?
O3 C10 . 1.492(2) ?
O4 C9 . 1.200(2) ?
O5 C7 . 1.202(2) ?
O6 C3 . 1.199(2) ?
O7 C29 . 1.333(2) ?
O7 C28 . 1.491(2) ?
O8 C33 . 1.347(2) ?
O8 C34 . 1.448(2) ?
O9 C29 . 1.201(2) ?
O10 C43 . 1.199(2) ?
O11 C43 . 1.339(2) ?
O11 C44 . 1.485(2) ?
O12 C33 . 1.206(2) ?
N1 C19 . 1.395(2) ?
N1 C5 . 1.475(2) ?
N1 H2A . 0.88 ?
N2 C40 . 1.396(2) ?
N2 C31 . 1.475(2) ?
N2 H1A . 0.88 ?
C1 C2 . 1.521(3) ?
C1 H1 . 0.98 ?
C1 H3 . 0.98 ?
C1 H4 . 0.98 ?
C2 C26 . 1.518(3) ?
C2 C25 . 1.521(3) ?
C3 C4 . 1.537(2) ?
C4 C24 . 1.525(2) ?
C4 C9 . 1.566(2) ?
C4 C5 . 1.591(2) ?
C5 C18 . 1.535(2) ?
C5 C6 . 1.568(2) ?
C6 C7 . 1.513(2) ?
C6 C14 . 1.540(2) ?
C6 H26 . 1.0 ?
C8 H25 . 0.98 ?
C8 H24 . 0.98 ?
C8 H2 . 0.98 ?
C10 C12 . 1.515(3) ?
C10 C13 . 1.516(3) ?
C10 C11 . 1.520(3) ?
C11 H6 . 0.98 ?
C11 H5 . 0.98 ?
C11 H7 . 0.98 ?
C12 H8 . 0.98 ?
C12 H10 . 0.98 ?
C12 H9 . 0.98 ?
C13 H13 . 0.98 ?
C13 H11 . 0.98 ?
C13 H12 . 0.98 ?
C14 C15 . 1.526(3) ?
C14 H23 . 0.99 ?
C14 H14 . 0.99 ?
C15 C16 . 1.527(3) ?
C15 H22 . 0.99 ?
C15 H21 . 0.99 ?
C16 C18 . 1.530(2) ?
C16 C17 . 1.531(3) ?
C16 H20 . 1.0 ?
C17 H15 . 0.98 ?
C17 H16 . 0.98 ?
C17 H17 . 0.98 ?
C18 H19 . 0.99 ?
C18 H18 . 0.99 ?
C19 C20 . 1.391(2) ?
C19 C24 . 1.399(2) ?
C20 C21 . 1.388(2) ?
C20 H28 . 0.95 ?
C21 C22 . 1.395(3) ?
C21 H29 . 0.95 ?
C22 C23 . 1.397(3) ?
C22 H31 . 0.95 ?
C23 C24 . 1.384(2) ?
C23 H30 . 0.95 ?
C25 H35 . 0.98 ?
C25 H34 . 0.98 ?
C25 H33 . 0.98 ?
C26 H37 . 0.98 ?
C26 H38 . 0.98 ?
C26 H36 . 0.98 ?
C27 C28 . 1.520(3) ?
C27 H52 . 0.98 ?
C27 H51 . 0.98 ?
C27 H39 . 0.98 ?
C28 C42 . 1.508(3) ?
C28 C41 . 1.526(3) ?
C29 C30 . 1.534(2) ?
C30 C35 . 1.523(2) ?
C30 C43 . 1.561(2) ?
C30 C31 . 1.588(2) ?
C31 C48 . 1.533(2) ?
C31 C32 . 1.570(2) ?
C32 C33 . 1.515(2) ?
C32 C51 . 1.536(2) ?
C32 H75 . 1.0 ?
C34 H40 . 0.98 ?
C34 H41 . 0.98 ?
C34 H76 . 0.98 ?
C35 C36 . 1.382(2) ?
C35 C40 . 1.394(2) ?
C36 C37 . 1.397(3) ?
C36 H47 . 0.95 ?
C37 C38 . 1.392(3) ?
C37 H42 . 0.95 ?
C38 C39 . 1.387(3) ?
C38 H43 . 0.95 ?
C39 C40 . 1.393(2) ?
C39 H44 . 0.95 ?
C41 H50 . 0.98 ?
C41 H49 . 0.98 ?
C41 H48 . 0.98 ?
C42 H53 . 0.98 ?
C42 H55 . 0.98 ?
C42 H54 . 0.98 ?
C44 C46 . 1.512(3) ?
C44 C47 . 1.515(3) ?
C44 C45 . 1.523(3) ?
C45 H58 . 0.98 ?
C45 H56 . 0.98 ?
C45 H57 . 0.98 ?
C46 H61 . 0.98 ?
C46 H60 . 0.98 ?
C46 H59 . 0.98 ?
C47 H63 . 0.98 ?
C47 H62 . 0.98 ?
C47 H64 . 0.98 ?
C48 C49 . 1.534(2) ?
C48 H73 . 0.99 ?
C48 H74 . 0.99 ?
C49 C50 . 1.526(3) ?
C49 C52 . 1.526(2) ?
C49 H72 . 1.0 ?
C50 C51 . 1.526(2) ?
C50 H66 . 0.99 ?
C50 H65 . 0.99 ?
C51 H67 . 0.99 ?
C51 H68 . 0.99 ?
C52 H69 . 0.98 ?
C52 H71 . 0.98 ?
C52 H70 . 0.98 ?

loop_
_geom_hbond_atom_site_label_D
_geom_hbond_atom_site_label_H
_geom_hbond_atom_site_label_A
_geom_hbond_site_symmetry_A
_geom_hbond_distance_DH
_geom_hbond_distance_HA
_geom_hbond_distance_DA
_geom_hbond_angle_DHA
_geom_hbond_publ_flag
N1 H2A O9 . 0.88 2.39 3.0323(19) 129.9 ?
C1 H4 O6 . 0.98 2.50 3.060(3) 115.9 ?
C6 H26 O6 . 1.00 2.32 2.975(2) 121.9 ?
C8 H2 N2 2_646 0.98 2.70 3.539(3) 144.5 ?
C11 H7 O4 . 0.98 2.44 2.983(3) 114.5 ?
C13 H13 O4 . 0.98 2.41 2.996(3) 117.6 ?
C20 H28 O9 . 0.95 2.40 3.158(2) 136.3 ?
C26 H37 O6 . 0.98 2.41 2.977(2) 116.2 ?
C27 H51 O12 2_746 0.98 2.64 3.503(2) 146.7 ?
C32 H75 O9 . 1.00 2.34 2.982(2) 121.2 ?
C41 H49 O12 2_746 0.98 2.42 3.327(3) 153.9 ?
C45 H58 O10 . 0.98 2.39 2.961(3) 116.8 ?
C45 H56 O6 1_556 0.98 2.47 3.404(2) 159.4 ?
C47 H64 O10 . 0.98 2.45 3.027(3) 117.3 ?

loop_
_geom_torsion_atom_site_label_1
_geom_torsion_atom_site_label_2
_geom_torsion_atom_site_label_3
_geom_torsion_atom_site_label_4
_geom_torsion_site_symmetry_1
_geom_torsion_site_symmetry_2
_geom_torsion_site_symmetry_3
_geom_torsion_site_symmetry_4
_geom_torsion
_geom_torsion_publ_flag
C3 O1 C2 C26 . . . . 60.5(2) ?
C3 O1 C2 C1 . . . . -64.5(2) ?
C3 O1 C2 C25 . . . . 178.28(16) ?
C2 O1 C3 O6 . . . . -3.4(3) ?
C2 O1 C3 C4 . . . . 172.68(14) ?
O6 C3 C4 C24 . . . . -144.89(17) ?
O1 C3 C4 C24 . . . . 39.0(2) ?
O6 C3 C4 C9 . . . . 95.68(19) ?
O1 C3 C4 C9 . . . . -80.41(16) ?
O6 C3 C4 C5 . . . . -24.2(2) ?
O1 C3 C4 C5 . . . . 159.66(14) ?
C19 N1 C5 C18 . . . . 149.04(14) ?
C19 N1 C5 C6 . . . . -91.38(16) ?
C19 N1 C5 C4 . . . . 28.97(17) ?
C24 C4 C5 N1 . . . . -29.61(16) ?
C3 C4 C5 N1 . . . . -159.19(14) ?
C9 C4 C5 N1 . . . . 82.13(15) ?
C24 C4 C5 C18 . . . . -148.03(14) ?
C3 C4 C5 C18 . . . . 82.40(18) ?
C9 C4 C5 C18 . . . . -36.28(18) ?
C24 C4 C5 C6 . . . . 88.96(16) ?
C3 C4 C5 C6 . . . . -40.6(2) ?
C9 C4 C5 C6 . . . . -159.29(14) ?
N1 C5 C6 C7 . . . . 58.28(19) ?
C18 C5 C6 C7 . . . . 179.78(15) ?
C4 C5 C6 C7 . . . . -54.20(19) ?
N1 C5 C6 C14 . . . . -64.60(18) ?
C18 C5 C6 C14 . . . . 56.91(18) ?
C4 C5 C6 C14 . . . . -177.08(14) ?
C8 O2 C7 O5 . . . . 3.5(3) ?
C8 O2 C7 C6 . . . . -177.87(16) ?
C14 C6 C7 O5 . . . . 34.5(2) ?
C5 C6 C7 O5 . . . . -89.1(2) ?
C14 C6 C7 O2 . . . . -144.18(15) ?
C5 C6 C7 O2 . . . . 92.27(17) ?
C10 O3 C9 O4 . . . . 1.7(3) ?
C10 O3 C9 C4 . . . . -177.83(15) ?
C24 C4 C9 O4 . . . . 23.0(2) ?
C3 C4 C9 O4 . . . . 150.40(17) ?
C5 C4 C9 O4 . . . . -85.99(19) ?
C24 C4 C9 O3 . . . . -157.47(14) ?
C3 C4 C9 O3 . . . . -30.06(18) ?
C5 C4 C9 O3 . . . . 93.55(16) ?
C9 O3 C10 C12 . . . . 179.95(19) ?
C9 O3 C10 C13 . . . . 61.5(2) ?
C9 O3 C10 C11 . . . . -62.6(2) ?
C7 C6 C14 C15 . . . . 176.49(15) ?
C5 C6 C14 C15 . . . . -58.47(19) ?
C6 C14 C15 C16 . . . . 56.0(2) ?
C14 C15 C16 C18 . . . . -52.8(2) ?
C14 C15 C16 C17 . . . . -175.96(17) ?
C15 C16 C18 C5 . . . . 54.9(2) ?
C17 C16 C18 C5 . . . . 179.16(15) ?
N1 C5 C18 C16 . . . . 65.28(19) ?
C6 C5 C18 C16 . . . . -56.26(18) ?
C4 C5 C18 C16 . . . . 177.59(14) ?
C5 N1 C19 C20 . . . . 165.41(17) ?
C5 N1 C19 C24 . . . . -16.94(19) ?
N1 C19 C20 C21 . . . . 177.27(16) ?
C24 C19 C20 C21 . . . . -0.2(2) ?
C19 C20 C21 C22 . . . . -0.1(3) ?
C20 C21 C22 C23 . . . . -0.1(3) ?
C21 C22 C23 C24 . . . . 0.4(3) ?
C22 C23 C24 C19 . . . . -0.7(2) ?
C22 C23 C24 C4 . . . . -171.69(17) ?
C20 C19 C24 C23 . . . . 0.6(3) ?
N1 C19 C24 C23 . . . . -177.24(15) ?
C20 C19 C24 C4 . . . . 173.60(15) ?
N1 C19 C24 C4 . . . . -4.19(19) ?
C3 C4 C24 C23 . . . . -39.9(3) ?
C9 C4 C24 C23 . . . . 79.7(2) ?
C5 C4 C24 C23 . . . . -166.70(18) ?
C3 C4 C24 C19 . . . . 148.20(15) ?
C9 C4 C24 C19 . . . . -92.22(16) ?
C5 C4 C24 C19 . . . . 21.42(17) ?
C29 O7 C28 C42 . . . . -77.7(2) ?
C29 O7 C28 C27 . . . . 46.4(2) ?
C29 O7 C28 C41 . . . . 164.11(16) ?
C28 O7 C29 O9 . . . . -3.2(3) ?
C28 O7 C29 C30 . . . . 172.97(14) ?
O9 C29 C30 C35 . . . . -140.95(17) ?
O7 C29 C30 C35 . . . . 42.82(19) ?
O9 C29 C30 C43 . . . . 98.49(19) ?
O7 C29 C30 C43 . . . . -77.74(16) ?
O9 C29 C30 C31 . . . . -21.8(2) ?
O7 C29 C30 C31 . . . . 162.00(13) ?
C40 N2 C31 C48 . . . . 155.04(14) ?
C40 N2 C31 C32 . . . . -85.04(16) ?
C40 N2 C31 C30 . . . . 33.89(15) ?
C35 C30 C31 N2 . . . . -33.71(14) ?
C29 C30 C31 N2 . . . . -162.32(13) ?
C43 C30 C31 N2 . . . . 79.21(15) ?
C35 C30 C31 C48 . . . . -152.24(14) ?
C29 C30 C31 C48 . . . . 79.15(17) ?
C43 C30 C31 C48 . . . . -39.31(19) ?
C35 C30 C31 C32 . . . . 84.58(15) ?
C29 C30 C31 C32 . . . . -44.03(18) ?
C43 C30 C31 C32 . . . . -162.49(13) ?
N2 C31 C32 C33 . . . . 59.32(18) ?
C48 C31 C32 C33 . . . . -178.80(14) ?
C30 C31 C32 C33 . . . . -51.81(19) ?
N2 C31 C32 C51 . . . . -64.23(17) ?
C48 C31 C32 C51 . . . . 57.66(17) ?
C30 C31 C32 C51 . . . . -175.36(14) ?
C34 O8 C33 O12 . . . . 5.2(2) ?
C34 O8 C33 C32 . . . . -177.48(15) ?
C51 C32 C33 O12 . . . . 31.6(2) ?
C31 C32 C33 O12 . . . . -92.6(2) ?
C51 C32 C33 O8 . . . . -145.70(14) ?
C31 C32 C33 O8 . . . . 90.09(17) ?
C29 C30 C35 C36 . . . . -34.1(3) ?
C43 C30 C35 C36 . . . . 85.7(2) ?
C31 C30 C35 C36 . . . . -160.02(18) ?
C29 C30 C35 C40 . . . . 149.42(15) ?
C43 C30 C35 C40 . . . . -90.73(16) ?
C31 C30 C35 C40 . . . . 23.53(16) ?
C40 C35 C36 C37 . . . . -1.5(3) ?
C30 C35 C36 C37 . . . . -177.56(17) ?
C35 C36 C37 C38 . . . . 1.5(3) ?
C36 C37 C38 C39 . . . . 0.2(3) ?
C37 C38 C39 C40 . . . . -1.8(3) ?
C38 C39 C40 C35 . . . . 1.8(3) ?
C38 C39 C40 N2 . . . . -178.11(17) ?
C36 C35 C40 C39 . . . . -0.2(3) ?
C30 C35 C40 C39 . . . . 176.81(15) ?
C36 C35 C40 N2 . . . . 179.78(15) ?
C30 C35 C40 N2 . . . . -3.26(19) ?
C31 N2 C40 C39 . . . . 159.11(17) ?
C31 N2 C40 C35 . . . . -20.82(19) ?
C44 O11 C43 O10 . . . . 1.6(3) ?
C44 O11 C43 C30 . . . . -178.67(14) ?
C35 C30 C43 O10 . . . . 18.7(2) ?
C29 C30 C43 O10 . . . . 146.29(18) ?
C31 C30 C43 O10 . . . . -90.1(2) ?
C35 C30 C43 O11 . . . . -161.10(14) ?
C29 C30 C43 O11 . . . . -33.50(18) ?
C31 C30 C43 O11 . . . . 90.14(16) ?
C43 O11 C44 C46 . . . . 176.92(17) ?
C43 O11 C44 C47 . . . . -65.3(2) ?
C43 O11 C44 C45 . . . . 58.4(2) ?
N2 C31 C48 C49 . . . . 65.01(18) ?
C32 C31 C48 C49 . . . . -57.24(18) ?
C30 C31 C48 C49 . . . . 177.04(14) ?
C31 C48 C49 C50 . . . . 55.73(19) ?
C31 C48 C49 C52 . . . . 178.24(15) ?
C52 C49 C50 C51 . . . . -175.04(16) ?
C48 C49 C50 C51 . . . . -53.4(2) ?
C49 C50 C51 C32 . . . . 56.3(2) ?
C33 C32 C51 C50 . . . . 174.61(14) ?
C31 C32 C51 C50 . . . . -58.61(18) ?
